data_4320166
loop_
_publ_author_name
'Yucang Liang'
'Maochun Hong'
'Weiping Su'
'Rong Cao'
'Wenjian Zhang'

_publ_section_title
;
 Preparations, Structures, and Magnetic Properties of a Series of Novel
 Copper(II)-Lanthanide(III) Coordination Polymers via Hydrothermal
 Reaction
;
_journal_name_full 'Inorganic Chemistry'
_journal_page_first 4574
_journal_page_last 4582
_journal_paper_doi 10.1021/ic0100929
_journal_volume 40
_journal_year 2001
_chemical_formula_sum 'C42 H50 Cu3 Er2 N6 O40'
_chemical_formula_weight 1804.02
_chemical_name_systematic
;
  ?
;
_space_group_IT_number 2
_symmetry_cell_setting triclinic
_symmetry_space_group_name_Hall '-P 1'
_symmetry_space_group_name_H-M 'P -1'
_atom_sites_solution_hydrogens geom
_atom_sites_solution_primary direct
_atom_sites_solution_secondary difmap
_audit_creation_method SHELXL-97
_cell_angle_alpha 72.5820(10)
_cell_angle_beta 76.2630(10)
_cell_angle_gamma 80.1520(10)
_cell_formula_units_Z 1
_cell_length_a 7.3601(3)
_cell_length_b 13.5424(5)
_cell_length_c 15.1256(5)
_cell_measurement_temperature 293(2)
_cell_measurement_theta_max 25.02
_cell_measurement_theta_min 1.44
_cell_volume 1389.19(9)
_computing_structure_refinement 'SHELXL-97 (Sheldrick, 1997)'
_computing_structure_solution 'SHELXS-97 (Sheldrick, 1990)'
_diffrn_ambient_temperature 293(2)
_diffrn_measured_fraction_theta_full 0.904
_diffrn_measured_fraction_theta_max 0.904
_diffrn_radiation_monochromator graphite
_diffrn_radiation_source 'fine-focus sealed tube'
_diffrn_radiation_type MoK\a
_diffrn_radiation_wavelength 0.71073
_diffrn_reflns_av_R_equivalents 0.0269
_diffrn_reflns_av_sigmaI/netI 0.0708
_diffrn_reflns_limit_h_max 8
_diffrn_reflns_limit_h_min -8
_diffrn_reflns_limit_k_max 16
_diffrn_reflns_limit_k_min -7
_diffrn_reflns_limit_l_max 17
_diffrn_reflns_limit_l_min -14
_diffrn_reflns_number 5773
_diffrn_reflns_theta_full 25.02
_diffrn_reflns_theta_max 25.02
_diffrn_reflns_theta_min 1.44
_exptl_absorpt_coefficient_mu 4.238
_exptl_crystal_colour green-blue
_exptl_crystal_density_diffrn 2.156
_exptl_crystal_density_method 'not measured'
_exptl_crystal_description rectangular
_exptl_crystal_F_000 887
_exptl_crystal_size_max 0.34
_exptl_crystal_size_mid 0.20
_exptl_crystal_size_min 0.03
_refine_diff_density_max 1.100
_refine_diff_density_min -1.567
_refine_diff_density_rms 0.169
_refine_ls_extinction_method none
_refine_ls_goodness_of_fit_ref 0.978
_refine_ls_hydrogen_treatment mixed
_refine_ls_matrix_type full
_refine_ls_number_parameters 421
_refine_ls_number_reflns 4427
_refine_ls_number_restraints 0
_refine_ls_restrained_S_all 0.978
_refine_ls_R_factor_all 0.0571
_refine_ls_R_factor_gt 0.0416
_refine_ls_shift/su_max 0.001
_refine_ls_shift/su_mean 0.000
_refine_ls_structure_factor_coef Fsqd
_refine_ls_weighting_details 'calc w=1/[\s^2^(Fo^2^)+(0.0595P)^2^+0.0000P] where P=(Fo^2^+2Fc^2^)/3'
_refine_ls_weighting_scheme calc
_refine_ls_wR_factor_gt 0.0994
_refine_ls_wR_factor_ref 0.1064
_reflns_number_gt 3508
_reflns_number_total 4427
_reflns_threshold_expression >2sigma(I)
_cod_data_source_file ic0100929_1.cif
_cod_data_source_block l
_cod_depositor_comments
;
The following automatic conversions were performed:

'_symmetry_cell_setting' value 'Triclinic' changed to 'triclinic'
according to the built-in table from CIF Core dictionary named
'cif_core.dic' version 2.4.1 from 2010-06-29.

Automatic conversion script
Id: cif_fix_values 1646 2011-03-28 12:23:43Z adriana 
;
_cod_original_cell_volume 1389.20(9)
_cod_database_code 4320166

loop_
_symmetry_equiv_pos_as_xyz
'x, y, z'
'-x, -y, -z'

loop_
_atom_site_label
_atom_site_type_symbol
_atom_site_fract_x
_atom_site_fract_y
_atom_site_fract_z
_atom_site_U_iso_or_equiv
_atom_site_adp_type
_atom_site_occupancy
_atom_site_symmetry_multiplicity
_atom_site_calc_flag
_atom_site_refinement_flags
_atom_site_disorder_assembly
_atom_site_disorder_group
Er Er 0.03786(5) 0.44593(3) 0.81053(3) 0.02101(13) Uani 1 1 d . . .
Cu1 Cu 0.0000 1.0000 0.5000 0.0252(3) Uani 1 2 d S . .
Cu2 Cu -0.05341(12) 0.11031(7) 1.15355(7) 0.0224(2) Uani 1 1 d . . .
N1 N 0.1523(8) 0.8682(5) 0.4894(5) 0.0237(15) Uani 1 1 d . . .
N2 N 0.1304(8) 0.0344(4) 1.0723(4) 0.0181(14) Uani 1 1 d . . .
N3 N -0.2669(8) 0.1799(5) 1.2237(5) 0.0247(15) Uani 1 1 d . . .
O1 O -0.0820(9) 0.3606(5) 0.7272(4) 0.0442(16) Uani 1 1 d . . .
O2 O 0.3349(8) 0.3777(4) 0.7502(4) 0.0384(15) Uani 1 1 d . . .
O3 O -0.2042(7) 0.4089(4) 0.9407(4) 0.0281(13) Uani 1 1 d . . .
O4 O -0.0008(8) 0.5965(4) 0.8683(4) 0.0304(13) Uani 1 1 d . . .
O5 O 0.2099(7) 0.4197(4) 0.9361(4) 0.0269(13) Uani 1 1 d . . .
O6 O 0.1792(8) 0.1991(4) 1.1735(4) 0.0320(14) Uani 1 1 d . . .
O11 O 0.1507(8) 0.5743(4) 0.6791(4) 0.0389(15) Uani 1 1 d . . .
O12 O 0.4385(9) 0.5310(5) 0.6054(5) 0.056(2) Uani 1 1 d . . .
O13 O 0.3711(8) 1.0088(4) 0.2654(4) 0.0372(15) Uani 1 1 d . . .
O14 O 0.1475(7) 1.0566(4) 0.3765(4) 0.0278(13) Uani 1 1 d . . .
O21 O 0.4118(8) -0.2573(4) 1.1508(4) 0.0388(15) Uani 1 1 d . . .
O22 O 0.5716(7) -0.2455(4) 1.0038(4) 0.0316(13) Uani 1 1 d . . .
O23 O 0.0901(7) 0.2579(4) 0.8827(4) 0.0278(13) Uani 1 1 d . . .
O24 O -0.0569(7) 0.2185(4) 1.0333(4) 0.0245(12) Uani 1 1 d . . .
O31 O -0.5201(7) 0.4698(5) 1.1252(4) 0.0417(16) Uani 1 1 d . . .
O32 O -0.7710(7) 0.4450(4) 1.2410(4) 0.0307(14) Uani 1 1 d . . .
O33 O -0.2534(8) -0.0441(4) 1.4136(4) 0.0373(15) Uani 1 1 d . . .
O34 O -0.0938(7) -0.0055(4) 1.2652(4) 0.0308(13) Uani 1 1 d . . .
O01 O 0.8350(12) 0.5644(7) 0.5432(6) 0.083(3) Uani 1 1 d . . .
O02 O 0.1010(11) 0.2530(6) 0.6067(5) 0.066(2) Uani 1 1 d . . .
C11 C 0.2896(11) 0.5898(6) 0.6125(6) 0.032(2) Uani 1 1 d . . .
C12 C 0.2795(11) 0.6918(6) 0.5366(6) 0.0274(19) Uani 1 1 d . . .
C13 C 0.4093(12) 0.7039(7) 0.4517(6) 0.036(2) Uani 1 1 d . . .
C14 C 0.4033(12) 0.7999(7) 0.3841(6) 0.034(2) Uani 1 1 d . . .
C15 C 0.2776(11) 0.8803(6) 0.4074(6) 0.0256(18) Uani 1 1 d . . .
C16 C 0.1511(10) 0.7745(6) 0.5543(6) 0.0233(18) Uani 1 1 d . . .
C17 C 0.2665(11) 0.9875(6) 0.3438(6) 0.0262(19) Uani 1 1 d . . .
C21 C 0.4503(10) -0.2129(6) 1.0650(6) 0.0262(19) Uani 1 1 d . . .
C22 C 0.3448(9) -0.1057(6) 1.0321(6) 0.0202(17) Uani 1 1 d . . .
C23 C 0.3732(10) -0.0499(6) 0.9368(6) 0.0217(17) Uani 1 1 d . . .
C24 C 0.2820(10) 0.0508(6) 0.9098(6) 0.0221(17) Uani 1 1 d . . .
C25 C 0.1639(9) 0.0901(5) 0.9795(5) 0.0173(16) Uani 1 1 d . . .
C26 C 0.2211(9) -0.0620(5) 1.0990(6) 0.0208(17) Uani 1 1 d . . .
C27 C 0.0591(10) 0.1969(6) 0.9628(6) 0.0204(17) Uani 1 1 d . . .
C31 C -0.6088(10) 0.4184(6) 1.2019(6) 0.0262(19) Uani 1 1 d . . .
C32 C -0.5143(10) 0.3144(6) 1.2470(6) 0.0229(17) Uani 1 1 d . . .
C33 C -0.5818(11) 0.2524(6) 1.3370(6) 0.0265(19) Uani 1 1 d . . .
C34 C -0.4875(10) 0.1540(6) 1.3726(6) 0.0252(18) Uani 1 1 d . . .
C35 C -0.3316(10) 0.1203(6) 1.3116(6) 0.0229(18) Uani 1 1 d . . .
C36 C -0.3543(10) 0.2759(6) 1.1921(6) 0.0277(19) Uani 1 1 d . . .
C37 C -0.2192(10) 0.0143(6) 1.3339(6) 0.0257(19) Uani 1 1 d . . .

loop_
_atom_site_aniso_label
_atom_site_aniso_U_11
_atom_site_aniso_U_22
_atom_site_aniso_U_33
_atom_site_aniso_U_23
_atom_site_aniso_U_13
_atom_site_aniso_U_12
Er 0.01994(19) 0.01922(19) 0.0183(2) -0.00334(14) 0.00006(14) 0.00414(12)
Cu1 0.0281(7) 0.0187(7) 0.0212(8) -0.0006(6) -0.0005(6) 0.0032(5)
Cu2 0.0217(5) 0.0188(5) 0.0200(6) -0.0040(4) 0.0015(4) 0.0054(4)
N1 0.022(3) 0.029(4) 0.018(4) -0.007(3) -0.002(3) 0.000(3)
N2 0.017(3) 0.016(3) 0.020(4) -0.008(3) 0.000(3) 0.001(2)
N3 0.020(3) 0.023(3) 0.027(4) -0.008(3) 0.002(3) 0.004(3)
O1 0.047(4) 0.046(4) 0.044(4) -0.021(3) -0.020(3) 0.014(3)
O2 0.032(3) 0.034(3) 0.030(4) 0.003(3) 0.007(3) 0.010(3)
O3 0.020(3) 0.032(3) 0.019(3) 0.001(2) 0.005(2) 0.004(2)
O4 0.038(3) 0.022(3) 0.029(3) -0.009(3) -0.007(3) 0.006(2)
O5 0.031(3) 0.024(3) 0.026(3) -0.008(3) -0.009(2) 0.000(2)
O6 0.036(3) 0.023(3) 0.035(4) -0.002(3) -0.017(3) 0.004(2)
O11 0.033(3) 0.028(3) 0.035(4) 0.008(3) 0.005(3) 0.008(2)
O12 0.046(4) 0.038(4) 0.050(4) 0.010(3) 0.017(3) 0.013(3)
O13 0.046(4) 0.032(3) 0.024(4) -0.003(3) 0.004(3) -0.003(3)
O14 0.035(3) 0.022(3) 0.019(3) 0.000(2) -0.002(2) 0.001(2)
O21 0.039(3) 0.029(3) 0.033(4) 0.001(3) -0.001(3) 0.012(3)
O22 0.030(3) 0.027(3) 0.032(4) -0.011(3) -0.002(3) 0.012(2)
O23 0.029(3) 0.024(3) 0.023(3) -0.005(3) 0.003(2) 0.001(2)
O24 0.027(3) 0.020(3) 0.018(3) -0.003(2) 0.000(2) 0.010(2)
O31 0.024(3) 0.038(4) 0.044(4) 0.008(3) 0.000(3) 0.005(3)
O32 0.020(3) 0.035(3) 0.029(3) -0.009(3) -0.002(2) 0.015(2)
O33 0.046(4) 0.030(3) 0.021(4) 0.005(3) -0.001(3) 0.004(3)
O34 0.033(3) 0.025(3) 0.026(3) -0.004(3) -0.003(3) 0.008(2)
O01 0.082(6) 0.080(6) 0.064(6) -0.012(5) 0.009(5) 0.006(5)
O02 0.084(6) 0.049(4) 0.060(5) -0.024(4) 0.001(4) 0.002(4)
C11 0.031(5) 0.025(4) 0.028(5) -0.005(4) 0.005(4) 0.004(4)
C12 0.028(4) 0.021(4) 0.028(5) -0.004(4) 0.001(4) -0.003(3)
C13 0.041(5) 0.034(5) 0.027(5) -0.009(4) 0.006(4) -0.004(4)
C14 0.037(5) 0.031(5) 0.025(5) -0.003(4) 0.001(4) 0.003(4)
C15 0.029(4) 0.021(4) 0.023(5) -0.004(4) -0.006(4) 0.003(3)
C16 0.028(4) 0.018(4) 0.023(5) -0.005(3) -0.004(3) -0.002(3)
C17 0.029(4) 0.033(5) 0.013(5) -0.001(4) -0.001(4) -0.008(4)
C21 0.020(4) 0.017(4) 0.042(6) -0.005(4) -0.013(4) 0.004(3)
C22 0.011(3) 0.019(4) 0.030(5) -0.009(4) -0.003(3) 0.002(3)
C23 0.023(4) 0.017(4) 0.025(5) -0.005(3) -0.006(3) -0.002(3)
C24 0.015(4) 0.022(4) 0.030(5) -0.012(4) 0.001(3) -0.002(3)
C25 0.014(3) 0.020(4) 0.015(4) -0.001(3) -0.002(3) -0.003(3)
C26 0.016(4) 0.014(4) 0.033(5) -0.007(3) -0.009(3) 0.002(3)
C27 0.022(4) 0.016(4) 0.023(5) -0.005(3) -0.003(3) -0.003(3)
C31 0.020(4) 0.024(4) 0.036(5) -0.015(4) -0.004(4) 0.004(3)
C32 0.017(4) 0.029(4) 0.022(5) -0.008(4) 0.000(3) -0.003(3)
C33 0.024(4) 0.031(5) 0.024(5) -0.010(4) -0.003(3) -0.001(3)
C34 0.021(4) 0.027(4) 0.026(5) -0.010(4) -0.002(3) 0.002(3)
C35 0.020(4) 0.018(4) 0.027(5) -0.003(4) -0.005(3) 0.001(3)
C36 0.022(4) 0.025(4) 0.036(5) -0.012(4) -0.007(4) 0.004(3)
C37 0.025(4) 0.019(4) 0.029(5) -0.003(4) -0.003(4) 0.000(3)

loop_
_atom_type_symbol
_atom_type_description
_atom_type_scat_dispersion_real
_atom_type_scat_dispersion_imag
_atom_type_scat_source
C C 0.0033 0.0016 'International Tables Vol C Tables 4.2.6.8 and 6.1.1.4'
H H 0.0000 0.0000 'International Tables Vol C Tables 4.2.6.8 and 6.1.1.4'
N N 0.0061 0.0033 'International Tables Vol C Tables 4.2.6.8 and 6.1.1.4'
O O 0.0106 0.0060 'International Tables Vol C Tables 4.2.6.8 and 6.1.1.4'
Cu Cu 0.3201 1.2651 'International Tables Vol C Tables 4.2.6.8 and 6.1.1.4'
Er Er -0.2586 4.9576 'International Tables Vol C Tables 4.2.6.8 and 6.1.1.4'

loop_
_geom_angle_atom_site_label_1
_geom_angle_atom_site_label_2
_geom_angle_atom_site_label_3
_geom_angle
_geom_angle_site_symmetry_1
_geom_angle_site_symmetry_3
_geom_angle_publ_flag
O11 Er O2 74.70(19) . . ?
O11 Er O3 144.08(19) . . ?
O2 Er O3 140.69(19) . . ?
O11 Er O1 94.9(2) . . ?
O2 Er O1 87.9(2) . . ?
O3 Er O1 92.9(2) . . ?
O11 Er O32 73.04(19) . 2_467 ?
O2 Er O32 140.5(2) . 2_467 ?
O3 Er O32 75.95(18) . 2_467 ?
O1 Er O32 72.9(2) . 2_467 ?
O11 Er O4 76.1(2) . . ?
O2 Er O4 120.1(2) . . ?
O3 Er O4 77.77(19) . . ?
O1 Er O4 145.7(2) . . ?
O32 Er O4 72.86(19) 2_467 . ?
O11 Er O5 111.3(2) . . ?
O2 Er O5 76.5(2) . . ?
O3 Er O5 80.25(18) . . ?
O1 Er O5 144.00(19) . . ?
O32 Er O5 137.08(18) 2_467 . ?
O4 Er O5 67.48(18) . . ?
O11 Er O23 141.25(18) . . ?
O2 Er O23 68.67(18) . . ?
O3 Er O23 74.27(18) . . ?
O1 Er O23 72.0(2) . . ?
O32 Er O23 132.00(19) 2_467 . ?
O4 Er O23 133.90(18) . . ?
O5 Er O23 72.17(18) . . ?
O14 Cu1 O14 180.0(3) 2_576 . ?
O14 Cu1 N1 84.2(2) 2_576 2_576 ?
O14 Cu1 N1 95.8(2) . 2_576 ?
O14 Cu1 N1 95.8(2) 2_576 . ?
O14 Cu1 N1 84.2(2) . . ?
N1 Cu1 N1 180.000(2) 2_576 . ?
O34 Cu2 N3 83.5(2) . . ?
O34 Cu2 O24 167.9(2) . . ?
N3 Cu2 O24 94.2(2) . . ?
O34 Cu2 N2 97.4(2) . . ?
N3 Cu2 N2 170.1(3) . . ?
O24 Cu2 N2 82.9(2) . . ?
O34 Cu2 O6 106.1(2) . . ?
N3 Cu2 O6 96.2(2) . . ?
O24 Cu2 O6 85.9(2) . . ?
N2 Cu2 O6 93.1(2) . . ?
C15 N1 C16 119.6(7) . . ?
C15 N1 Cu1 111.7(5) . . ?
C16 N1 Cu1 128.5(5) . . ?
C26 N2 C25 119.7(6) . . ?
C26 N2 Cu2 127.4(5) . . ?
C25 N2 Cu2 112.9(5) . . ?
C36 N3 C35 120.0(7) . . ?
C36 N3 Cu2 126.8(6) . . ?
C35 N3 Cu2 113.2(5) . . ?
C11 O11 Er 140.4(5) . . ?
C17 O14 Cu1 113.4(5) . . ?
C27 O23 Er 137.5(5) . . ?
C27 O24 Cu2 114.4(5) . . ?
C31 O32 Er 135.4(5) . 2_467 ?
C37 O34 Cu2 115.1(5) . . ?
O12 C11 O11 125.8(8) . . ?
O12 C11 C12 117.1(7) . . ?
O11 C11 C12 117.0(7) . . ?
C16 C12 C13 120.4(8) . . ?
C16 C12 C11 120.2(7) . . ?
C13 C12 C11 119.2(7) . . ?
C12 C13 C14 118.5(8) . . ?
C15 C14 C13 118.2(8) . . ?
N1 C15 C14 122.8(7) . . ?
N1 C15 C17 114.0(7) . . ?
C14 C15 C17 123.1(7) . . ?
N1 C16 C12 120.2(7) . . ?
O13 C17 O14 122.7(7) . . ?
O13 C17 C15 120.6(7) . . ?
O14 C17 C15 116.6(6) . . ?
O21 C21 O22 126.6(7) . . ?
O21 C21 C22 116.4(7) . . ?
O22 C21 C22 116.9(7) . . ?
C26 C22 C23 119.7(7) . . ?
C26 C22 C21 119.0(7) . . ?
C23 C22 C21 121.3(7) . . ?
C22 C23 C24 119.6(7) . . ?
C25 C24 C23 117.7(7) . . ?
N2 C25 C24 122.8(7) . . ?
N2 C25 C27 112.9(6) . . ?
C24 C25 C27 124.4(7) . . ?
N2 C26 C22 120.3(7) . . ?
O23 C27 O24 124.5(7) . . ?
O23 C27 C25 118.8(7) . . ?
O24 C27 C25 116.7(7) . . ?
O32 C31 O31 125.2(8) . . ?
O32 C31 C32 117.9(7) . . ?
O31 C31 C32 116.8(7) . . ?
C36 C32 C33 118.6(7) . . ?
C36 C32 C31 116.7(7) . . ?
C33 C32 C31 124.5(7) . . ?
C32 C33 C34 120.8(7) . . ?
C35 C34 C33 116.7(7) . . ?
N3 C35 C34 122.6(7) . . ?
N3 C35 C37 112.5(6) . . ?
C34 C35 C37 124.8(7) . . ?
N3 C36 C32 121.3(8) . . ?
O33 C37 O34 125.7(7) . . ?
O33 C37 C35 119.1(7) . . ?
O34 C37 C35 115.2(7) . . ?

loop_
_geom_bond_atom_site_label_1
_geom_bond_atom_site_label_2
_geom_bond_distance
_geom_bond_site_symmetry_2
_geom_bond_publ_flag
Er O11 2.304(5) . ?
Er O2 2.310(5) . ?
Er O3 2.313(5) . ?
Er O1 2.335(6) . ?
Er O32 2.386(5) 2_467 ?
Er O4 2.398(5) . ?
Er O5 2.433(5) . ?
Er O23 2.454(5) . ?
Cu1 O14 1.929(5) 2_576 ?
Cu1 O14 1.929(5) . ?
Cu1 N1 1.968(6) 2_576 ?
Cu1 N1 1.968(6) . ?
Cu2 O34 1.933(5) . ?
Cu2 N3 1.945(6) . ?
Cu2 O24 1.967(5) . ?
Cu2 N2 1.971(6) . ?
Cu2 O6 2.373(5) . ?
N1 C15 1.342(10) . ?
N1 C16 1.352(10) . ?
N2 C26 1.352(9) . ?
N2 C25 1.365(9) . ?
N3 C36 1.349(10) . ?
N3 C35 1.355(9) . ?
O11 C11 1.249(9) . ?
O12 C11 1.242(10) . ?
O13 C17 1.233(9) . ?
O14 C17 1.296(9) . ?
O21 C21 1.241(9) . ?
O22 C21 1.252(9) . ?
O23 C27 1.239(9) . ?
O24 C27 1.273(9) . ?
O31 C31 1.252(9) . ?
O32 C31 1.245(9) . ?
O32 Er 2.386(5) 2_467 ?
O33 C37 1.223(9) . ?
O34 C37 1.277(9) . ?
C11 C12 1.512(11) . ?
C12 C16 1.383(10) . ?
C12 C13 1.391(11) . ?
C13 C14 1.394(12) . ?
C14 C15 1.377(11) . ?
C15 C17 1.483(11) . ?
C21 C22 1.525(10) . ?
C22 C26 1.393(10) . ?
C22 C23 1.397(11) . ?
C23 C24 1.401(10) . ?
C24 C25 1.376(10) . ?
C25 C27 1.498(10) . ?
C31 C32 1.500(11) . ?
C32 C36 1.390(10) . ?
C32 C33 1.394(11) . ?
C33 C34 1.407(11) . ?
C34 C35 1.395(10) . ?
C35 C37 1.515(10) . ?
